data_1534792
loop_
_publ_author_name
'Grzechnik, A.'
'Farina, L.'
'Bouvier, P.'
'Lauck, R.'
'Loa, I.'
'Syassen, K.'

_publ_section_title
;
 Pressure-induced transformations in Se O2
;
_journal_name_full 'Journal of Solid State Chemistry'
_journal_page_first 184
_journal_page_last 191
_journal_volume 168
_journal_year 2002
_chemical_formula_sum 'O2 Se'
_chemical_name_systematic 'Se O2'
_space_group_IT_number 135
_symmetry_space_group_name_Hall '-P 4c 2ab'
_symmetry_space_group_name_H-M 'P 42/m b c'
_cell_angle_alpha 90
_cell_angle_beta 90
_cell_angle_gamma 90
_cell_formula_units_Z 8
_cell_length_a 8.1463
_cell_length_b 8.1463
_cell_length_c 4.99129
_cell_volume 331.233
_citation_journal_id_ASTM JSSCBI
_cod_data_source_file Grzechnik_JSSCBI_2002_463.cif
_cod_data_source_block O2Se1
_cod_original_formula_sum 'O2 Se1'
_cod_database_code 1534792

loop_
_symmetry_equiv_pos_as_xyz
x,y,z
-y,x,z+1/2
-x,-y,z
y,-x,z+1/2
x+1/2,-y+1/2,-z
y+1/2,x+1/2,-z+1/2
-x+1/2,y+1/2,-z
-y+1/2,-x+1/2,-z+1/2
-x,-y,-z
y,-x,-z-1/2
x,y,-z
-y,x,-z-1/2
-x-1/2,y-1/2,z
-y-1/2,-x-1/2,z-1/2
x-1/2,-y-1/2,z
y-1/2,x-1/2,z-1/2

loop_
_atom_site_label
_atom_site_type_symbol
_atom_site_fract_x
_atom_site_fract_y
_atom_site_fract_z
_atom_site_occupancy
_atom_site_U_iso_or_equiv
Se1 Se+4 0.1337 0.20937 0 1 0.0
O2 O-2 0.9401 0.1668 0 1 0.0
O1 O-2 0.1372 0.3628 0.25 1 0.0
